data_4025796
loop_
_publ_author_name
'Mathias Schelwies'
'Andreas Farwick'
'Frank Rominger'
'G\"unter Helmchen'

_publ_section_title
;
 Platinum(II) Chloride-Catalyzed Stereoselective Domino Enyne
 Isomerization/Diels-Alder Reaction
;
_journal_name_full 'Journal of Organic Chemistry'
_journal_page_first 7917
_journal_page_last 7919
_journal_paper_doi 10.1021/jo1014068
_journal_volume 75
_journal_year 2010
_chemical_absolute_configuration syn
_chemical_formula_sum 'C23 H18 N4 O4'
_chemical_formula_weight 414.41
_chemical_name_systematic
; 
 ? 
;
_space_group_IT_number 19
_symmetry_cell_setting orthorhombic
_symmetry_space_group_name_Hall 'P 2ac 2ab'
_symmetry_space_group_name_H-M 'P 21 21 21'
_atom_sites_solution_hydrogens geom
_atom_sites_solution_primary direct
_atom_sites_solution_secondary difmap
_audit_creation_method SHELXL-97
_cell_angle_alpha 90.00
_cell_angle_beta 90.00
_cell_angle_gamma 90.00
_cell_formula_units_Z 8
_cell_length_a 8.88700(10)
_cell_length_b 15.7792(2)
_cell_length_c 30.4344(3)
_cell_measurement_reflns_used 6583
_cell_measurement_temperature 200(2)
_cell_volume 4267.81(8)
_computing_cell_refinement 'Bruker SMART'
_computing_data_collection 'Bruker SMART'
_computing_data_reduction 'Bruker SAINT'
_computing_molecular_graphics 'Bruker SHELXTL'
_computing_publication_material 'Bruker SHELXTL'
_computing_structure_refinement 'SHELXL-97 (Sheldrick, 2008)'
_computing_structure_solution 'SHELXS-97 (Sheldrick, 2008)'
_diffrn_ambient_temperature 200(2)
_diffrn_measured_fraction_theta_full 1.000
_diffrn_measured_fraction_theta_max 1.000
_diffrn_measurement_device_type 'CCD area detector'
_diffrn_measurement_method 'phi and omega scans'
_diffrn_radiation_monochromator graphite
_diffrn_radiation_source 'fine-focus sealed tube'
_diffrn_radiation_type MoK\a
_diffrn_radiation_wavelength 0.71073
_diffrn_reflns_av_R_equivalents 0.1198
_diffrn_reflns_av_sigmaI/netI 0.0907
_diffrn_reflns_limit_h_max 9
_diffrn_reflns_limit_h_min -9
_diffrn_reflns_limit_k_max 17
_diffrn_reflns_limit_k_min -17
_diffrn_reflns_limit_l_max 33
_diffrn_reflns_limit_l_min -33
_diffrn_reflns_number 30276
_diffrn_reflns_theta_full 23.26
_diffrn_reflns_theta_max 23.26
_diffrn_reflns_theta_min 1.34
_exptl_absorpt_coefficient_mu 0.091
_exptl_absorpt_correction_T_max 0.9928
_exptl_absorpt_correction_T_min 0.9750
_exptl_absorpt_correction_type multi-scan
_exptl_absorpt_process_details
;
Sheldrick, G. M. (2008). <i>SADABS</i>. University of G\"ottingen, Germany.
;
_exptl_crystal_colour colorless
_exptl_crystal_density_diffrn 1.290
_exptl_crystal_density_method 'not measured'
_exptl_crystal_description polyhedron
_exptl_crystal_F_000 1728
_exptl_crystal_size_max 0.28
_exptl_crystal_size_mid 0.08
_exptl_crystal_size_min 0.08
_refine_diff_density_max 0.218
_refine_diff_density_min -0.208
_refine_diff_density_rms 0.050
_refine_ls_abs_structure_details 'Flack H D (1983), Acta Cryst. A39, 876-881'
_refine_ls_abs_structure_Flack -1.6(16)
_refine_ls_extinction_method none
_refine_ls_goodness_of_fit_ref 1.073
_refine_ls_hydrogen_treatment constr
_refine_ls_matrix_type full
_refine_ls_number_parameters 563
_refine_ls_number_reflns 6134
_refine_ls_number_restraints 0
_refine_ls_restrained_S_all 1.073
_refine_ls_R_factor_all 0.1100
_refine_ls_R_factor_gt 0.0587
_refine_ls_shift/su_max 0.000
_refine_ls_shift/su_mean 0.000
_refine_ls_structure_factor_coef Fsqd
_refine_ls_weighting_details 'calc w=1/[\s^2^(Fo^2^)+(0.0469P)^2^+0.0000P] where P=(Fo^2^+2Fc^2^)/3'
_refine_ls_weighting_scheme calc
_refine_ls_wR_factor_gt 0.1034
_refine_ls_wR_factor_ref 0.1229
_reflns_number_gt 4075
_reflns_number_total 6134
_reflns_threshold_expression >2sigma(I)
_cod_data_source_file jo1014068_si_002.cif
_cod_data_source_block msh6
_cod_depositor_comments
;
The following automatic conversions were performed:

'_symmetry_cell_setting' value 'Orthorhombic' changed to
'orthorhombic' according to the built-in table from CIF Core
dictionary named 'cif_core.dic' version 2.4.1 from 2010-06-29.

Automatic conversion script
Id: cif_fix_values 1646 2011-03-28 12:23:43Z adriana 
;
_cod_database_code 4025796

loop_
_symmetry_equiv_pos_as_xyz
'x, y, z'
'-x+1/2, -y, z+1/2'
'-x, y+1/2, -z+1/2'
'x+1/2, -y+1/2, -z'

loop_
_atom_site_label
_atom_site_type_symbol
_atom_site_fract_x
_atom_site_fract_y
_atom_site_fract_z
_atom_site_U_iso_or_equiv
_atom_site_adp_type
_atom_site_occupancy
_atom_site_symmetry_multiplicity
_atom_site_calc_flag
_atom_site_refinement_flags
_atom_site_disorder_assembly
_atom_site_disorder_group
C1_1 C 0.4575(5) 0.9364(3) 0.10541(13) 0.0297(11) Uani 1 1 d . . .
C2_1 C 0.6337(5) 0.9360(3) 0.10575(13) 0.0299(11) Uani 1 1 d . . .
H2_1 H 0.6655 0.9635 0.1339 0.036 Uiso 1 1 calc R . .
C3_1 C 0.6742(4) 0.9986(3) 0.06838(13) 0.0291(11) Uani 1 1 d . . .
H3_1 H 0.6538 0.9704 0.0396 0.035 Uiso 1 1 calc R . .
C4_1 C 0.5602(5) 1.0689(3) 0.07478(13) 0.0315(11) Uani 1 1 d . . .
C5_1 C 0.4163(5) 1.0296(3) 0.09176(14) 0.0394(12) Uani 1 1 d . . .
H5A_1 H 0.3381 1.0295 0.0686 0.047 Uiso 1 1 calc R . .
H5B_1 H 0.3779 1.0617 0.1174 0.047 Uiso 1 1 calc R . .
C7_1 C 0.4000(5) 0.8750(3) 0.07086(16) 0.0342(11) Uani 1 1 d . . .
O7_1 O 0.4029(3) 0.88767(19) 0.03196(10) 0.0460(9) Uani 1 1 d . . .
O8_1 O 0.3545(4) 0.8023(2) 0.08924(10) 0.0494(9) Uani 1 1 d . . .
C8_1 C 0.3011(7) 0.7373(3) 0.05884(18) 0.078(2) Uani 1 1 d . . .
H8A_1 H 0.2158 0.7594 0.0420 0.117 Uiso 1 1 calc R . .
H8B_1 H 0.2692 0.6873 0.0755 0.117 Uiso 1 1 calc R . .
H8C_1 H 0.3825 0.7217 0.0387 0.117 Uiso 1 1 calc R . .
C9_1 C 0.3915(5) 0.9140(3) 0.15033(15) 0.0357(11) Uani 1 1 d . . .
O9_1 O 0.4584(4) 0.8805(2) 0.17982(10) 0.0472(9) Uani 1 1 d . . .
O10_1 O 0.2470(3) 0.93692(19) 0.15132(9) 0.0437(8) Uani 1 1 d . . .
C10_1 C 0.1658(5) 0.9206(3) 0.19169(14) 0.0539(14) Uani 1 1 d . . .
H10A_1 H 0.1568 0.8593 0.1961 0.081 Uiso 1 1 calc R . .
H10B_1 H 0.0652 0.9457 0.1898 0.081 Uiso 1 1 calc R . .
H10C_1 H 0.2205 0.9457 0.2164 0.081 Uiso 1 1 calc R . .
C11_1 C 0.7150(5) 0.8517(3) 0.10346(15) 0.0338(11) Uani 1 1 d . . .
C12_1 C 0.7895(5) 0.8218(3) 0.13994(17) 0.0476(13) Uani 1 1 d . . .
H12_1 H 0.7855 0.8528 0.1667 0.057 Uiso 1 1 calc R . .
C13_1 C 0.8716(6) 0.7459(3) 0.1379(2) 0.0658(17) Uani 1 1 d . . .
H13_1 H 0.9254 0.7264 0.1629 0.079 Uiso 1 1 calc R . .
C14_1 C 0.8736(7) 0.7001(3) 0.0999(2) 0.0669(18) Uani 1 1 d . . .
H14_1 H 0.9270 0.6480 0.0989 0.080 Uiso 1 1 calc R . .
C15_1 C 0.8000(6) 0.7281(3) 0.0632(2) 0.0604(16) Uani 1 1 d . . .
H15_1 H 0.8033 0.6962 0.0367 0.072 Uiso 1 1 calc R . .
C16_1 C 0.7209(5) 0.8035(3) 0.06505(16) 0.0426(13) Uani 1 1 d . . .
H16_1 H 0.6694 0.8229 0.0396 0.051 Uiso 1 1 calc R . .
C17_1 C 0.5898(5) 1.1502(3) 0.07019(14) 0.0404(12) Uani 1 1 d . . .
H17_1 H 0.5112 1.1893 0.0762 0.048 Uiso 1 1 calc R . .
C18_1 C 0.7391(6) 1.1852(3) 0.05618(15) 0.0451(13) Uani 1 1 d . . .
H18A_1 H 0.7886 1.2124 0.0817 0.054 Uiso 1 1 calc R . .
H18B_1 H 0.7231 1.2291 0.0334 0.054 Uiso 1 1 calc R . .
C19_1 C 0.8431(5) 1.1150(3) 0.03763(13) 0.0357(12) Uani 1 1 d . . .
C20_1 C 0.8374(5) 1.0323(3) 0.06801(14) 0.0320(11) Uani 1 1 d . . .
C21_1 C 0.9974(6) 1.1489(3) 0.03533(15) 0.0415(13) Uani 1 1 d . . .
N21_1 N 1.1153(6) 1.1775(3) 0.03620(13) 0.0593(13) Uani 1 1 d . . .
C22_1 C 0.7929(5) 1.0902(3) -0.00643(17) 0.0478(14) Uani 1 1 d . . .
N22_1 N 0.7524(6) 1.0687(3) -0.03991(15) 0.0797(16) Uani 1 1 d . . .
C23_1 C 0.8892(5) 1.0563(3) 0.11213(16) 0.0373(12) Uani 1 1 d . . .
N23_1 N 0.9311(5) 1.0753(3) 0.14646(13) 0.0527(11) Uani 1 1 d . . .
C24_1 C 0.9445(6) 0.9690(3) 0.05030(16) 0.0480(14) Uani 1 1 d . . .
N24_1 N 1.0278(5) 0.9237(3) 0.03476(17) 0.0763(15) Uani 1 1 d . . .
C1_2 C 0.6273(5) 1.4501(3) 0.13980(13) 0.0309(11) Uani 1 1 d . . .
C2_2 C 0.4586(4) 1.4325(3) 0.15194(13) 0.0273(10) Uani 1 1 d . . .
H2_2 H 0.3979 1.4506 0.1259 0.033 Uiso 1 1 calc R . .
C3_2 C 0.4290(5) 1.4986(2) 0.18795(13) 0.0296(11) Uani 1 1 d . . .
H3_2 H 0.4783 1.4792 0.2157 0.036 Uiso 1 1 calc R . .
C4_2 C 0.5095(5) 1.5767(3) 0.17163(14) 0.0347(12) Uani 1 1 d . . .
C5_2 C 0.6442(5) 1.5477(3) 0.14619(17) 0.0472(13) Uani 1 1 d . . .
H5A_2 H 0.7377 1.5607 0.1625 0.057 Uiso 1 1 calc R . .
H5B_2 H 0.6484 1.5766 0.1173 0.057 Uiso 1 1 calc R . .
C7_2 C 0.7297(5) 1.4032(3) 0.17130(15) 0.0328(11) Uani 1 1 d . . .
O7_2 O 0.7616(4) 1.4292(2) 0.20721(11) 0.0662(11) Uani 1 1 d . . .
O8_2 O 0.7752(4) 1.32917(19) 0.15536(10) 0.0423(8) Uani 1 1 d . . .
C8_2 C 0.8682(6) 1.2779(3) 0.18433(16) 0.0647(16) Uani 1 1 d . . .
H8A_2 H 0.9722 1.2985 0.1834 0.097 Uiso 1 1 calc R . .
H8B_2 H 0.8651 1.2187 0.1747 0.097 Uiso 1 1 calc R . .
H8C_2 H 0.8299 1.2820 0.2145 0.097 Uiso 1 1 calc R . .
C9_2 C 0.6645(5) 1.4249(3) 0.09262(15) 0.0342(12) Uani 1 1 d . . .
O9_2 O 0.5857(4) 1.3834(2) 0.06887(10) 0.0538(9) Uani 1 1 d . . .
O10_2 O 0.7984(3) 1.4557(2) 0.08225(10) 0.0505(9) Uani 1 1 d . . .
C10_2 C 0.8521(6) 1.4406(4) 0.03799(15) 0.0657(17) Uani 1 1 d . . .
H10A_2 H 0.8721 1.3800 0.0341 0.099 Uiso 1 1 calc R . .
H10B_2 H 0.9449 1.4727 0.0331 0.099 Uiso 1 1 calc R . .
H10C_2 H 0.7754 1.4588 0.0169 0.099 Uiso 1 1 calc R . .
C11_2 C 0.4076(5) 1.3437(3) 0.16295(13) 0.0291(11) Uani 1 1 d . . .
C12_2 C 0.3181(5) 1.2994(3) 0.13342(14) 0.0353(12) Uani 1 1 d . . .
H12_2 H 0.2981 1.3228 0.1052 0.042 Uiso 1 1 calc R . .
C13_2 C 0.2577(5) 1.2216(3) 0.14471(16) 0.0426(12) Uani 1 1 d . . .
H13_2 H 0.1979 1.1917 0.1240 0.051 Uiso 1 1 calc R . .
C14_2 C 0.2834(6) 1.1871(3) 0.18548(17) 0.0469(14) Uani 1 1 d . . .
H14_2 H 0.2418 1.1336 0.1930 0.056 Uiso 1 1 calc R . .
C15_2 C 0.3694(6) 1.2305(3) 0.21523(16) 0.0444(13) Uani 1 1 d . . .
H15_2 H 0.3848 1.2076 0.2438 0.053 Uiso 1 1 calc R . .
C16_2 C 0.4346(5) 1.3078(3) 0.20415(14) 0.0358(11) Uani 1 1 d . . .
H16_2 H 0.4975 1.3361 0.2246 0.043 Uiso 1 1 calc R . .
C17_2 C 0.4591(6) 1.6547(3) 0.17619(14) 0.0419(13) Uani 1 1 d . . .
H17_2 H 0.5169 1.6996 0.1640 0.050 Uiso 1 1 calc R . .
C18_2 C 0.3162(5) 1.6767(3) 0.19938(15) 0.0435(13) Uani 1 1 d . . .
H18A_2 H 0.2417 1.6967 0.1775 0.052 Uiso 1 1 calc R . .
H18B_2 H 0.3357 1.7238 0.2201 0.052 Uiso 1 1 calc R . .
C19_2 C 0.2487(5) 1.6015(3) 0.22499(13) 0.0357(11) Uani 1 1 d . . .
C20_2 C 0.2605(5) 1.5166(3) 0.19748(13) 0.0334(11) Uani 1 1 d . . .
C21_2 C 0.0881(6) 1.6186(3) 0.23447(14) 0.0440(13) Uani 1 1 d . . .
N21_2 N -0.0367(6) 1.6314(3) 0.23907(13) 0.0632(14) Uani 1 1 d . . .
C22_2 C 0.3296(5) 1.5864(3) 0.26681(16) 0.0378(12) Uani 1 1 d . . .
N22_2 N 0.3926(5) 1.5728(3) 0.29881(13) 0.0538(12) Uani 1 1 d . . .
C23_2 C 0.1770(5) 1.5300(3) 0.15576(17) 0.0417(13) Uani 1 1 d . . .
N23_2 N 0.1143(5) 1.5416(3) 0.12394(14) 0.0618(13) Uani 1 1 d . . .
C24_2 C 0.1875(5) 1.4482(3) 0.22278(16) 0.0400(12) Uani 1 1 d . . .
N24_2 N 0.1299(5) 1.3999(3) 0.24475(14) 0.0548(12) Uani 1 1 d . . .

loop_
_atom_site_aniso_label
_atom_site_aniso_U_11
_atom_site_aniso_U_22
_atom_site_aniso_U_33
_atom_site_aniso_U_23
_atom_site_aniso_U_13
_atom_site_aniso_U_12
C1_1 0.033(3) 0.031(3) 0.025(2) 0.004(2) 0.002(2) 0.006(2)
C2_1 0.035(3) 0.028(3) 0.026(2) -0.004(2) -0.003(2) 0.001(2)
C3_1 0.027(3) 0.035(3) 0.025(3) 0.000(2) 0.003(2) 0.007(2)
C4_1 0.037(3) 0.031(3) 0.026(2) 0.003(2) 0.005(2) 0.004(2)
C5_1 0.042(3) 0.036(3) 0.041(3) 0.005(2) 0.007(2) 0.010(2)
C7_1 0.026(3) 0.034(3) 0.043(3) 0.003(3) 0.008(2) 0.000(2)
O7_1 0.055(2) 0.052(2) 0.0304(19) 0.0015(17) -0.0004(17) -0.0108(18)
O8_1 0.065(2) 0.041(2) 0.041(2) -0.0046(18) 0.0045(18) -0.0160(18)
C8_1 0.111(6) 0.056(4) 0.067(4) -0.009(3) 0.006(4) -0.031(4)
C9_1 0.037(3) 0.035(3) 0.036(3) -0.006(2) 0.004(2) 0.000(2)
O9_1 0.044(2) 0.059(2) 0.0388(19) 0.0163(18) 0.0034(17) 0.0099(19)
O10_1 0.033(2) 0.060(2) 0.0379(18) 0.0102(17) 0.0108(16) 0.0087(17)
C10_1 0.047(3) 0.071(4) 0.044(3) 0.016(3) 0.024(3) 0.010(3)
C11_1 0.030(3) 0.031(3) 0.040(3) 0.012(2) 0.005(2) 0.001(2)
C12_1 0.036(3) 0.050(3) 0.057(3) 0.015(3) -0.003(3) -0.007(3)
C13_1 0.042(4) 0.050(4) 0.106(5) 0.036(4) -0.014(3) 0.009(3)
C14_1 0.048(4) 0.040(4) 0.113(5) 0.016(4) 0.021(4) 0.006(3)
C15_1 0.066(4) 0.036(3) 0.080(4) 0.007(3) 0.025(4) 0.005(3)
C16_1 0.045(3) 0.037(3) 0.046(3) 0.000(3) 0.009(3) 0.010(3)
C17_1 0.038(3) 0.036(3) 0.048(3) 0.009(2) 0.003(2) 0.007(3)
C18_1 0.054(3) 0.034(3) 0.047(3) 0.012(2) 0.001(3) 0.002(3)
C19_1 0.038(3) 0.042(3) 0.026(3) 0.005(2) -0.001(2) -0.008(2)
C20_1 0.033(3) 0.033(3) 0.029(3) -0.005(2) 0.000(2) -0.003(2)
C21_1 0.040(4) 0.050(3) 0.035(3) -0.002(3) 0.000(2) -0.007(3)
N21_1 0.058(3) 0.075(3) 0.045(3) -0.003(2) 0.002(2) -0.023(3)
C22_1 0.045(3) 0.063(4) 0.036(3) 0.011(3) 0.015(3) -0.018(3)
N22_1 0.080(4) 0.121(4) 0.038(3) 0.012(3) 0.003(3) -0.045(3)
C23_1 0.034(3) 0.028(3) 0.050(3) 0.006(3) -0.001(3) -0.007(2)
N23_1 0.059(3) 0.053(3) 0.046(3) 0.004(2) -0.010(2) -0.007(2)
C24_1 0.047(4) 0.045(3) 0.052(3) -0.009(3) 0.009(3) -0.004(3)
N24_1 0.055(3) 0.063(3) 0.111(4) -0.020(3) 0.030(3) -0.002(3)
C1_2 0.027(3) 0.038(3) 0.028(3) 0.000(2) 0.001(2) -0.003(2)
C2_2 0.027(3) 0.026(3) 0.028(2) 0.002(2) -0.002(2) 0.001(2)
C3_2 0.028(3) 0.029(3) 0.032(3) 0.000(2) 0.002(2) 0.000(2)
C4_2 0.038(3) 0.029(3) 0.037(3) 0.002(2) 0.001(2) -0.002(2)
C5_2 0.042(3) 0.036(3) 0.064(3) 0.006(3) 0.011(3) -0.002(2)
C7_2 0.023(3) 0.042(3) 0.033(3) 0.003(3) 0.002(2) -0.002(2)
O7_2 0.074(3) 0.083(3) 0.042(2) -0.019(2) -0.023(2) 0.027(2)
O8_2 0.047(2) 0.0347(19) 0.045(2) 0.0008(17) -0.0066(17) 0.0099(17)
C8_2 0.063(4) 0.061(4) 0.070(4) 0.011(3) -0.019(3) 0.026(3)
C9_2 0.027(3) 0.042(3) 0.034(3) 0.008(2) 0.001(2) -0.001(2)
O9_2 0.042(2) 0.080(3) 0.0399(19) -0.0092(19) 0.0065(17) -0.016(2)
O10_2 0.037(2) 0.076(3) 0.039(2) 0.0013(18) 0.0111(16) -0.0139(18)
C10_2 0.051(4) 0.098(5) 0.048(3) 0.004(3) 0.022(3) -0.014(3)
C11_2 0.026(3) 0.029(3) 0.033(3) -0.003(2) 0.006(2) 0.008(2)
C12_2 0.031(3) 0.041(3) 0.035(3) -0.002(2) 0.008(2) 0.006(2)
C13_2 0.037(3) 0.038(3) 0.053(3) -0.009(3) 0.006(3) -0.014(3)
C14_2 0.048(3) 0.029(3) 0.064(4) 0.005(3) 0.020(3) 0.003(3)
C15_2 0.056(3) 0.035(3) 0.043(3) 0.011(3) 0.011(3) 0.010(3)
C16_2 0.033(3) 0.037(3) 0.037(3) 0.008(2) 0.005(2) 0.005(2)
C17_2 0.048(3) 0.039(3) 0.040(3) 0.002(2) 0.000(3) -0.005(3)
C18_2 0.054(4) 0.035(3) 0.042(3) -0.003(2) 0.001(3) 0.007(2)
C19_2 0.038(3) 0.037(3) 0.031(3) -0.001(2) 0.002(2) 0.009(2)
C20_2 0.034(3) 0.039(3) 0.027(3) -0.002(2) -0.001(2) 0.005(2)
C21_2 0.050(4) 0.046(3) 0.036(3) -0.004(2) 0.004(3) 0.012(3)
N21_2 0.060(3) 0.081(4) 0.049(3) -0.002(2) 0.008(3) 0.022(3)
C22_2 0.046(3) 0.033(3) 0.033(3) -0.003(2) 0.010(3) 0.001(2)
N22_2 0.061(3) 0.056(3) 0.045(3) 0.004(2) 0.001(2) -0.008(2)
C23_2 0.033(3) 0.051(3) 0.042(3) -0.006(3) 0.000(3) 0.011(2)
N23_2 0.057(3) 0.076(3) 0.053(3) -0.015(3) -0.015(3) 0.033(3)
C24_2 0.032(3) 0.041(3) 0.047(3) -0.006(3) 0.011(2) 0.000(3)
N24_2 0.047(3) 0.059(3) 0.058(3) -0.005(3) 0.020(2) -0.001(3)

loop_
_atom_type_symbol
_atom_type_description
_atom_type_scat_dispersion_real
_atom_type_scat_dispersion_imag
_atom_type_scat_source
C C 0.0033 0.0016 'International Tables Vol C Tables 4.2.6.8 and 6.1.1.4'
H H 0.0000 0.0000 'International Tables Vol C Tables 4.2.6.8 and 6.1.1.4'
N N 0.0061 0.0033 'International Tables Vol C Tables 4.2.6.8 and 6.1.1.4'
O O 0.0106 0.0060 'International Tables Vol C Tables 4.2.6.8 and 6.1.1.4'

loop_
_geom_angle_atom_site_label_1
_geom_angle_atom_site_label_2
_geom_angle_atom_site_label_3
_geom_angle
_geom_angle_site_symmetry_1
_geom_angle_site_symmetry_3
_geom_angle_publ_flag
C7_1 C1_1 C9_1 110.0(4) . . ?
C7_1 C1_1 C2_1 109.8(3) . . ?
C9_1 C1_1 C2_1 112.1(4) . . ?
C7_1 C1_1 C5_1 109.6(3) . . ?
C9_1 C1_1 C5_1 111.3(3) . . ?
C2_1 C1_1 C5_1 103.8(3) . . ?
C11_1 C2_1 C3_1 114.6(3) . . ?
C11_1 C2_1 C1_1 118.6(3) . . ?
C3_1 C2_1 C1_1 103.0(3) . . ?
C4_1 C3_1 C20_1 112.2(4) . . ?
C4_1 C3_1 C2_1 102.5(3) . . ?
C20_1 C3_1 C2_1 116.3(3) . . ?
C17_1 C4_1 C5_1 127.2(4) . . ?
C17_1 C4_1 C3_1 124.4(4) . . ?
C5_1 C4_1 C3_1 108.1(3) . . ?
C4_1 C5_1 C1_1 106.1(3) . . ?
O7_1 C7_1 O8_1 124.2(4) . . ?
O7_1 C7_1 C1_1 124.7(4) . . ?
O8_1 C7_1 C1_1 111.0(4) . . ?
C7_1 O8_1 C8_1 115.8(4) . . ?
O9_1 C9_1 O10_1 125.4(4) . . ?
O9_1 C9_1 C1_1 125.5(4) . . ?
O10_1 C9_1 C1_1 109.1(4) . . ?
C9_1 O10_1 C10_1 116.8(3) . . ?
C12_1 C11_1 C16_1 118.1(4) . . ?
C12_1 C11_1 C2_1 119.5(4) . . ?
C16_1 C11_1 C2_1 122.4(4) . . ?
C11_1 C12_1 C13_1 120.4(5) . . ?
C14_1 C13_1 C12_1 119.8(5) . . ?
C13_1 C14_1 C15_1 121.0(5) . . ?
C14_1 C15_1 C16_1 119.1(5) . . ?
C15_1 C16_1 C11_1 121.5(5) . . ?
C4_1 C17_1 C18_1 124.4(4) . . ?
C17_1 C18_1 C19_1 111.7(4) . . ?
C22_1 C19_1 C21_1 109.7(4) . . ?
C22_1 C19_1 C18_1 110.1(4) . . ?
C21_1 C19_1 C18_1 108.3(4) . . ?
C22_1 C19_1 C20_1 107.5(4) . . ?
C21_1 C19_1 C20_1 110.7(4) . . ?
C18_1 C19_1 C20_1 110.7(3) . . ?
C23_1 C20_1 C24_1 107.8(4) . . ?
C23_1 C20_1 C3_1 112.1(4) . . ?
C24_1 C20_1 C3_1 111.9(4) . . ?
C23_1 C20_1 C19_1 107.9(3) . . ?
C24_1 C20_1 C19_1 108.6(4) . . ?
C3_1 C20_1 C19_1 108.3(3) . . ?
N21_1 C21_1 C19_1 175.5(5) . . ?
N22_1 C22_1 C19_1 177.9(5) . . ?
N23_1 C23_1 C20_1 179.3(5) . . ?
N24_1 C24_1 C20_1 176.0(6) . . ?
C7_2 C1_2 C9_2 109.8(4) . . ?
C7_2 C1_2 C5_2 110.2(4) . . ?
C9_2 C1_2 C5_2 110.7(4) . . ?
C7_2 C1_2 C2_2 109.8(3) . . ?
C9_2 C1_2 C2_2 112.5(3) . . ?
C5_2 C1_2 C2_2 103.7(3) . . ?
C11_2 C2_2 C3_2 114.9(3) . . ?
C11_2 C2_2 C1_2 120.2(3) . . ?
C3_2 C2_2 C1_2 102.2(3) . . ?
C4_2 C3_2 C2_2 103.8(3) . . ?
C4_2 C3_2 C20_2 111.7(3) . . ?
C2_2 C3_2 C20_2 115.0(3) . . ?
C17_2 C4_2 C5_2 127.7(4) . . ?
C17_2 C4_2 C3_2 124.6(4) . . ?
C5_2 C4_2 C3_2 107.4(4) . . ?
C4_2 C5_2 C1_2 106.8(4) . . ?
O7_2 C7_2 O8_2 124.1(4) . . ?
O7_2 C7_2 C1_2 123.5(4) . . ?
O8_2 C7_2 C1_2 112.4(4) . . ?
C7_2 O8_2 C8_2 116.2(4) . . ?
O9_2 C9_2 O10_2 125.5(4) . . ?
O9_2 C9_2 C1_2 125.6(4) . . ?
O10_2 C9_2 C1_2 108.9(4) . . ?
C9_2 O10_2 C10_2 117.2(4) . . ?
C12_2 C11_2 C16_2 118.4(4) . . ?
C12_2 C11_2 C2_2 119.6(4) . . ?
C16_2 C11_2 C2_2 121.6(4) . . ?
C13_2 C12_2 C11_2 120.5(4) . . ?
C14_2 C13_2 C12_2 120.8(5) . . ?
C15_2 C14_2 C13_2 119.5(5) . . ?
C14_2 C15_2 C16_2 120.7(5) . . ?
C15_2 C16_2 C11_2 120.1(4) . . ?
C4_2 C17_2 C18_2 123.7(4) . . ?
C17_2 C18_2 C19_2 113.1(4) . . ?
C22_2 C19_2 C21_2 109.2(4) . . ?
C22_2 C19_2 C18_2 111.8(4) . . ?
C21_2 C19_2 C18_2 109.5(4) . . ?
C22_2 C19_2 C20_2 106.6(4) . . ?
C21_2 C19_2 C20_2 108.7(4) . . ?
C18_2 C19_2 C20_2 111.0(3) . . ?
C24_2 C20_2 C23_2 109.3(4) . . ?
C24_2 C20_2 C3_2 112.8(4) . . ?
C23_2 C20_2 C3_2 110.4(4) . . ?
C24_2 C20_2 C19_2 108.3(3) . . ?
C23_2 C20_2 C19_2 107.4(3) . . ?
C3_2 C20_2 C19_2 108.5(4) . . ?
N21_2 C21_2 C19_2 175.8(5) . . ?
N22_2 C22_2 C19_2 178.4(5) . . ?
N23_2 C23_2 C20_2 178.8(6) . . ?
N24_2 C24_2 C20_2 174.8(5) . . ?

loop_
_geom_bond_atom_site_label_1
_geom_bond_atom_site_label_2
_geom_bond_distance
_geom_bond_site_symmetry_2
_geom_bond_publ_flag
C1_1 C7_1 1.518(6) . ?
C1_1 C9_1 1.529(6) . ?
C1_1 C2_1 1.567(6) . ?
C1_1 C5_1 1.571(6) . ?
C2_1 C11_1 1.516(6) . ?
C2_1 C3_1 1.549(6) . ?
C3_1 C4_1 1.514(6) . ?
C3_1 C20_1 1.545(6) . ?
C4_1 C17_1 1.318(6) . ?
C4_1 C5_1 1.512(6) . ?
C7_1 O7_1 1.201(5) . ?
C7_1 O8_1 1.338(5) . ?
O8_1 C8_1 1.460(6) . ?
C9_1 O9_1 1.199(5) . ?
C9_1 O10_1 1.335(5) . ?
O10_1 C10_1 1.448(5) . ?
C11_1 C12_1 1.376(6) . ?
C11_1 C16_1 1.395(6) . ?
C12_1 C13_1 1.404(7) . ?
C13_1 C14_1 1.364(7) . ?
C14_1 C15_1 1.368(7) . ?
C15_1 C16_1 1.382(6) . ?
C17_1 C18_1 1.499(6) . ?
C18_1 C19_1 1.548(6) . ?
C19_1 C22_1 1.467(7) . ?
C19_1 C21_1 1.473(7) . ?
C19_1 C20_1 1.600(6) . ?
C20_1 C23_1 1.469(6) . ?
C20_1 C24_1 1.481(7) . ?
C21_1 N21_1 1.141(5) . ?
C22_1 N22_1 1.133(6) . ?
C23_1 N23_1 1.149(5) . ?
C24_1 N24_1 1.133(6) . ?
C1_2 C7_2 1.515(6) . ?
C1_2 C9_2 1.526(6) . ?
C1_2 C5_2 1.560(6) . ?
C1_2 C2_2 1.569(6) . ?
C2_2 C11_2 1.511(6) . ?
C2_2 C3_2 1.536(5) . ?
C3_2 C4_2 1.509(6) . ?
C3_2 C20_2 1.552(6) . ?
C4_2 C17_2 1.318(6) . ?
C4_2 C5_2 1.497(6) . ?
C7_2 O7_2 1.201(5) . ?
C7_2 O8_2 1.328(5) . ?
O8_2 C8_2 1.454(5) . ?
C9_2 O9_2 1.200(5) . ?
C9_2 O10_2 1.324(5) . ?
O10_2 C10_2 1.449(5) . ?
C11_2 C12_2 1.389(5) . ?
C11_2 C16_2 1.396(6) . ?
C12_2 C13_2 1.383(6) . ?
C13_2 C14_2 1.374(6) . ?
C14_2 C15_2 1.368(6) . ?
C15_2 C16_2 1.391(6) . ?
C17_2 C18_2 1.494(6) . ?
C18_2 C19_2 1.540(6) . ?
C19_2 C22_2 1.481(6) . ?
C19_2 C21_2 1.482(7) . ?
C19_2 C20_2 1.584(6) . ?
C20_2 C24_2 1.476(7) . ?
C20_2 C23_2 1.486(7) . ?
C21_2 N21_2 1.135(6) . ?
C22_2 N22_2 1.144(5) . ?
C23_2 N23_2 1.132(5) . ?
C24_2 N24_2 1.136(5) . ?
